data_7236895
loop_
_publ_author_name
'Iasco, O.'
'Boillot, M.-L.'
'Bellec, A.'
'Guillot, R.'
'Rivi\`ere, E.'
'Mazerat, S.'
'Nowak, S.'
'Morineau, D.'
'Brosseau, A.'
'Miserque, F.'
'Repain, V.'
'Mallah, T.'

_publ_section_title
;
 The disentangling of hysteretic spin transition, polymorphism and
 metastability in bistable thin films formed by sublimation of
 bis(scorpionate) Fe(ii) molecules
;
_journal_issue 42
_journal_name_full 'Journal of Materials Chemistry C'
_journal_page_first 11067
_journal_paper_doi 10.1039/C7TC03276E
_journal_volume 5
_journal_year 2017
_chemical_formula_sum 'C15 H22 B Fe0.5 N6'
_chemical_formula_weight 325.12
_space_group_crystal_system triclinic
_space_group_IT_number 2
_space_group_name_Hall '-P 1'
_space_group_name_H-M_alt 'P -1'
_atom_sites_solution_hydrogens geom
_audit_creation_method SHELXL-2013
_audit_update_record
;
2017-06-23 deposited with the CCDC.
2017-10-02 downloaded from the CCDC.
;
_cell_angle_alpha 106.485(7)
_cell_angle_beta 108.711(7)
_cell_angle_gamma 109.714(5)
_cell_formula_units_Z 2
_cell_length_a 8.7770(9)
_cell_length_b 10.7908(10)
_cell_length_c 10.9916(17)
_cell_measurement_reflns_used 7827
_cell_measurement_temperature 240(1)
_cell_measurement_theta_max 25.89
_cell_measurement_theta_min 2.62
_cell_volume 833.7(2)
_computing_cell_refinement 'Bruker SAINT'
_computing_data_collection 'Bruker APEX2'
_computing_data_reduction 'Bruker SAINT'
_computing_structure_refinement 'SHELXL-2013 (Sheldrick, 2013)'
_computing_structure_solution 'SHELXS-97 (Sheldrick 2008)'
_diffrn_ambient_temperature 240(1)
_diffrn_measured_fraction_theta_full 0.999
_diffrn_measured_fraction_theta_max 0.995
_diffrn_measurement_device_type 'Bruker APEX-II CCD'
_diffrn_measurement_method '\f and \w scans'
_diffrn_radiation_type MoK\a
_diffrn_radiation_wavelength 0.71073
_diffrn_reflns_av_R_equivalents 0.0888
_diffrn_reflns_av_unetI/netI 0.0742
_diffrn_reflns_Laue_measured_fraction_full 0.999
_diffrn_reflns_Laue_measured_fraction_max 0.995
_diffrn_reflns_limit_h_max 12
_diffrn_reflns_limit_h_min -12
_diffrn_reflns_limit_k_max 15
_diffrn_reflns_limit_k_min -15
_diffrn_reflns_limit_l_max 15
_diffrn_reflns_limit_l_min -15
_diffrn_reflns_number 29746
_diffrn_reflns_point_group_measured_fraction_full 0.999
_diffrn_reflns_point_group_measured_fraction_max 0.995
_diffrn_reflns_theta_full 25.000
_diffrn_reflns_theta_max 30.549
_diffrn_reflns_theta_min 2.232
_exptl_absorpt_coefficient_mu 0.453
_exptl_crystal_density_diffrn 1.295
_exptl_crystal_F_000 344
_refine_diff_density_max 0.459
_refine_diff_density_min -0.512
_refine_diff_density_rms 0.147
_refine_ls_extinction_method none
_refine_ls_goodness_of_fit_ref 1.094
_refine_ls_hydrogen_treatment constr
_refine_ls_matrix_type full
_refine_ls_number_parameters 211
_refine_ls_number_reflns 5099
_refine_ls_number_restraints 0
_refine_ls_restrained_S_all 1.094
_refine_ls_R_factor_all 0.1140
_refine_ls_R_factor_gt 0.0636
_refine_ls_shift/su_max 0.001
_refine_ls_shift/su_mean 0.000
_refine_ls_structure_factor_coef Fsqd
_refine_ls_weighting_details 'w=1/[\s^2^(Fo^2^)+(0.0821P)^2^+0.2198P] where P=(Fo^2^+2Fc^2^)/3'
_refine_ls_weighting_scheme calc
_refine_ls_wR_factor_gt 0.1429
_refine_ls_wR_factor_ref 0.1656
_reflns_Friedel_coverage 0.000
_reflns_number_gt 3460
_reflns_number_total 5099
_reflns_threshold_expression 'I > 2\s(I)'
_cod_data_source_file c7tc03276e2.cif
_cod_data_source_block Fe_T240K
_cod_original_cell_volume 833.71(18)
_cod_original_formula_sum 'C15 H22 B Fe0.50 N6'
_cod_database_code 7236895
_shelx_space_group_comment
;
The symmetry employed for this shelxl refinement is uniquely defined
by the following loop, which should always be used as a source of
symmetry information in preference to the above space-group names.
They are only intended as comments.
;
_shelxl_version_number 2013-4

loop_
_space_group_symop_operation_xyz
'x, y, z'
'-x, -y, -z'

loop_
_atom_site_label
_atom_site_type_symbol
_atom_site_fract_x
_atom_site_fract_y
_atom_site_fract_z
_atom_site_U_iso_or_equiv
_atom_site_adp_type
_atom_site_occupancy
_atom_site_site_symmetry_order
_atom_site_calc_flag
_atom_site_refinement_flags_posn
_atom_site_refinement_flags_adp
_atom_site_refinement_flags_occupancy
C1 C 0.3235(5) 0.5638(4) 0.9460(3) 0.0546(8) Uani 1 1 d . . .
H1A H 0.4436 0.5964 1.0186 0.082 Uiso 1 1 calc R U .
H1B H 0.2342 0.5023 0.9643 0.082 Uiso 1 1 calc R U .
H1C H 0.3060 0.6471 0.9470 0.082 Uiso 1 1 calc R U .
C2 C 0.3031(4) 0.4791(3) 0.8031(3) 0.0395(6) Uani 1 1 d . . .
C3 C 0.1952(4) 0.3325(4) 0.7125(3) 0.0477(7) Uani 1 1 d . . .
H3 H 0.1142 0.2630 0.7263 0.057 Uiso 1 1 calc R U .
C4 C 0.2310(4) 0.3086(3) 0.5963(3) 0.0416(6) Uani 1 1 d . . .
C5 C 0.1495(5) 0.1659(3) 0.4668(4) 0.0589(9) Uani 1 1 d . . .
H5A H 0.0232 0.1354 0.4096 0.088 Uiso 1 1 calc R U .
H5B H 0.1597 0.0925 0.4969 0.088 Uiso 1 1 calc R U .
H5C H 0.2137 0.1789 0.4115 0.088 Uiso 1 1 calc R U .
C6 C 0.4325(5) 0.9597(3) 0.8139(3) 0.0473(7) Uani 1 1 d . . .
H6A H 0.3408 0.9040 0.8340 0.071 Uiso 1 1 calc R U .
H6B H 0.4112 1.0371 0.7992 0.071 Uiso 1 1 calc R U .
H6C H 0.5507 1.0010 0.8931 0.071 Uiso 1 1 calc R U .
C7 C 0.4244(4) 0.8617(3) 0.6821(3) 0.0328(5) Uani 1 1 d . . .
C8 C 0.3744(4) 0.8629(3) 0.5511(3) 0.0397(6) Uani 1 1 d . . .
H8 H 0.3374 0.9267 0.5248 0.048 Uiso 1 1 calc R U .
C9 C 0.3896(4) 0.7504(3) 0.4655(3) 0.0370(6) Uani 1 1 d . . .
C10 C 0.3499(5) 0.7043(4) 0.3120(3) 0.0511(8) Uani 1 1 d . . .
H10A H 0.3774 0.6254 0.2818 0.077 Uiso 1 1 calc R U .
H10B H 0.4236 0.7857 0.3019 0.077 Uiso 1 1 calc R U .
H10C H 0.2233 0.6721 0.2540 0.077 Uiso 1 1 calc R U .
C11 C 0.9057(4) 0.8764(3) 1.0773(3) 0.0495(8) Uani 1 1 d . . .
H11A H 0.8932 0.9602 1.0725 0.074 Uiso 1 1 calc R U .
H11B H 1.0251 0.9084 1.1503 0.074 Uiso 1 1 calc R U .
H11C H 0.8153 0.8226 1.0997 0.074 Uiso 1 1 calc R U .
C12 C 0.8797(4) 0.7800(3) 0.9362(3) 0.0353(6) Uani 1 1 d . . .
C13 C 1.0033(4) 0.7468(3) 0.9020(3) 0.0434(7) Uani 1 1 d . . .
H13 H 1.1242 0.7789 0.9642 0.052 Uiso 1 1 calc R U .
C14 C 0.9116(4) 0.6557(3) 0.7563(3) 0.0392(6) Uani 1 1 d . . .
C15 C 0.9827(4) 0.5900(4) 0.6632(4) 0.0529(8) Uani 1 1 d . . .
H15A H 0.9888 0.5073 0.6763 0.079 Uiso 1 1 calc R U .
H15B H 1.1024 0.6618 0.6886 0.079 Uiso 1 1 calc R U .
H15C H 0.9026 0.5588 0.5649 0.079 Uiso 1 1 calc R U .
B1 B 0.5335(4) 0.7006(3) 0.7904(3) 0.0311(6) Uani 1 1 d . . .
H1 H 0.5436 0.7633 0.8800 0.037 Uiso 1 1 calc R U .
N1 N 0.3535(3) 0.4343(2) 0.6127(2) 0.0335(5) Uani 1 1 d . . .
N2 N 0.4468(3) 0.6827(2) 0.5400(2) 0.0312(5) Uani 1 1 d . . .
N3 N 0.7394(3) 0.6327(2) 0.7027(2) 0.0321(5) Uani 1 1 d . . .
N4 N 0.3968(3) 0.5405(2) 0.7411(2) 0.0305(5) Uani 1 1 d . . .
N5 N 0.4680(3) 0.7524(2) 0.6750(2) 0.0279(4) Uani 1 1 d . . .
N6 N 0.7212(3) 0.7106(2) 0.8152(2) 0.0295(4) Uani 1 1 d . . .
Fe1 Fe 0.5000 0.5000 0.5000 0.02396(16) Uani 1 2 d S . P

loop_
_atom_site_aniso_label
_atom_site_aniso_U_11
_atom_site_aniso_U_22
_atom_site_aniso_U_33
_atom_site_aniso_U_23
_atom_site_aniso_U_13
_atom_site_aniso_U_12
C1 0.066(2) 0.088(3) 0.0472(18) 0.0447(18) 0.0410(17) 0.0493(19)
C2 0.0408(14) 0.0621(18) 0.0425(15) 0.0377(14) 0.0264(13) 0.0336(14)
C3 0.0445(16) 0.0595(19) 0.0594(19) 0.0444(17) 0.0305(15) 0.0245(15)
C4 0.0409(15) 0.0367(15) 0.0482(16) 0.0252(13) 0.0189(13) 0.0155(12)
C5 0.060(2) 0.0337(16) 0.063(2) 0.0182(15) 0.0235(17) 0.0084(14)
C6 0.0647(19) 0.0411(16) 0.0453(16) 0.0156(13) 0.0302(15) 0.0328(15)
C7 0.0384(13) 0.0272(12) 0.0356(13) 0.0123(10) 0.0191(11) 0.0177(11)
C8 0.0512(16) 0.0366(14) 0.0398(15) 0.0210(12) 0.0198(13) 0.0272(13)
C9 0.0446(15) 0.0372(14) 0.0320(13) 0.0181(11) 0.0158(12) 0.0217(12)
C10 0.077(2) 0.0572(19) 0.0334(15) 0.0267(14) 0.0255(15) 0.0406(17)
C11 0.0593(19) 0.0406(16) 0.0278(14) 0.0088(12) 0.0092(13) 0.0173(14)
C12 0.0391(14) 0.0293(13) 0.0299(13) 0.0137(11) 0.0096(11) 0.0137(11)
C13 0.0313(13) 0.0405(15) 0.0466(17) 0.0162(13) 0.0090(12) 0.0154(12)
C14 0.0324(13) 0.0391(14) 0.0496(16) 0.0199(13) 0.0183(12) 0.0207(12)
C15 0.0378(15) 0.061(2) 0.059(2) 0.0180(16) 0.0207(15) 0.0309(15)
B1 0.0363(15) 0.0367(15) 0.0244(13) 0.0115(11) 0.0160(12) 0.0210(12)
N1 0.0400(12) 0.0318(11) 0.0300(11) 0.0142(9) 0.0170(9) 0.0169(9)
N2 0.0413(12) 0.0335(11) 0.0229(10) 0.0118(9) 0.0164(9) 0.0211(9)
N3 0.0349(11) 0.0351(11) 0.0318(11) 0.0134(9) 0.0181(9) 0.0209(9)
N4 0.0351(11) 0.0387(11) 0.0292(10) 0.0199(9) 0.0190(9) 0.0212(9)
N5 0.0329(10) 0.0294(10) 0.0251(10) 0.0114(8) 0.0152(8) 0.0174(9)
N6 0.0325(11) 0.0320(11) 0.0244(10) 0.0121(9) 0.0119(9) 0.0171(9)
Fe1 0.0292(3) 0.0246(3) 0.0219(2) 0.00928(19) 0.0143(2) 0.0151(2)

loop_
_atom_type_symbol
_atom_type_description
_atom_type_scat_dispersion_real
_atom_type_scat_dispersion_imag
_atom_type_scat_source
C C 0.0031 0.0016 'International Tables Vol C Tables 4.2.6.8 and 6.1.1.4'
H H 0.0000 0.0000 'International Tables Vol C Tables 4.2.6.8 and 6.1.1.4'
B B 0.0016 0.0007 'International Tables Vol C Tables 4.2.6.8 and 6.1.1.4'
N N 0.0061 0.0033 'International Tables Vol C Tables 4.2.6.8 and 6.1.1.4'
Fe Fe 0.3460 0.8476 'International Tables Vol C Tables 4.2.6.8 and 6.1.1.4'

loop_
_geom_angle_atom_site_label_1
_geom_angle_atom_site_label_2
_geom_angle_atom_site_label_3
_geom_angle
_geom_angle_site_symmetry_1
_geom_angle_site_symmetry_3
C2 C1 H1A 109.5 . .
C2 C1 H1B 109.5 . .
H1A C1 H1B 109.5 . .
C2 C1 H1C 109.5 . .
H1A C1 H1C 109.5 . .
H1B C1 H1C 109.5 . .
N4 C2 C3 107.6(3) . .
N4 C2 C1 123.2(3) . .
C3 C2 C1 129.2(3) . .
C2 C3 C4 106.3(3) . .
C2 C3 H3 126.8 . .
C4 C3 H3 126.8 . .
N1 C4 C3 110.1(3) . .
N1 C4 C5 122.1(3) . .
C3 C4 C5 127.8(3) . .
C4 C5 H5A 109.5 . .
C4 C5 H5B 109.5 . .
H5A C5 H5B 109.5 . .
C4 C5 H5C 109.5 . .
H5A C5 H5C 109.5 . .
H5B C5 H5C 109.5 . .
C7 C6 H6A 109.5 . .
C7 C6 H6B 109.5 . .
H6A C6 H6B 109.5 . .
C7 C6 H6C 109.5 . .
H6A C6 H6C 109.5 . .
H6B C6 H6C 109.5 . .
N5 C7 C8 107.8(2) . .
N5 C7 C6 123.4(2) . .
C8 C7 C6 128.8(2) . .
C7 C8 C9 106.4(2) . .
C7 C8 H8 126.8 . .
C9 C8 H8 126.8 . .
N2 C9 C8 109.8(2) . .
N2 C9 C10 122.2(2) . .
C8 C9 C10 128.0(3) . .
C9 C10 H10A 109.5 . .
C9 C10 H10B 109.5 . .
H10A C10 H10B 109.5 . .
C9 C10 H10C 109.5 . .
H10A C10 H10C 109.5 . .
H10B C10 H10C 109.5 . .
C12 C11 H11A 109.5 . .
C12 C11 H11B 109.5 . .
H11A C11 H11B 109.5 . .
C12 C11 H11C 109.5 . .
H11A C11 H11C 109.5 . .
H11B C11 H11C 109.5 . .
N6 C12 C13 107.5(2) . .
N6 C12 C11 123.2(3) . .
C13 C12 C11 129.3(3) . .
C12 C13 C14 106.3(2) . .
C12 C13 H13 126.9 . .
C14 C13 H13 126.9 . .
N3 C14 C13 109.9(2) . .
N3 C14 C15 121.4(3) . .
C13 C14 C15 128.7(3) . .
C14 C15 H15A 109.5 . .
C14 C15 H15B 109.5 . .
H15A C15 H15B 109.5 . .
C14 C15 H15C 109.5 . .
H15A C15 H15C 109.5 . .
H15B C15 H15C 109.5 . .
N4 B1 N6 108.8(2) . .
N4 B1 N5 110.1(2) . .
N6 B1 N5 109.7(2) . .
N4 B1 H1 109.4 . .
N6 B1 H1 109.4 . .
N5 B1 H1 109.4 . .
C4 N1 N4 106.3(2) . .
C4 N1 Fe1 136.34(19) . .
N4 N1 Fe1 117.18(15) . .
C9 N2 N5 106.5(2) . .
C9 N2 Fe1 136.87(17) . .
N5 N2 Fe1 116.54(15) . .
C14 N3 N6 106.3(2) . .
C14 N3 Fe1 136.20(18) . .
N6 N3 Fe1 117.35(14) . .
C2 N4 N1 109.7(2) . .
C2 N4 B1 131.0(2) . .
N1 N4 B1 119.31(19) . .
C7 N5 N2 109.5(2) . .
C7 N5 B1 130.3(2) . .
N2 N5 B1 120.20(19) . .
C12 N6 N3 110.1(2) . .
C12 N6 B1 130.5(2) . .
N3 N6 B1 119.35(19) . .
N2 Fe1 N2 180.0 . 2_666
N2 Fe1 N3 86.72(8) . .
N2 Fe1 N3 93.28(8) 2_666 .
N2 Fe1 N3 93.28(8) . 2_666
N2 Fe1 N3 86.72(8) 2_666 2_666
N3 Fe1 N3 180.00(11) . 2_666
N2 Fe1 N1 86.84(8) . .
N2 Fe1 N1 93.16(8) 2_666 .
N3 Fe1 N1 87.57(8) . .
N3 Fe1 N1 92.43(8) 2_666 .
N2 Fe1 N1 93.16(8) . 2_666
N2 Fe1 N1 86.84(8) 2_666 2_666
N3 Fe1 N1 92.44(8) . 2_666
N3 Fe1 N1 87.57(8) 2_666 2_666
N1 Fe1 N1 180.0 . 2_666

loop_
_geom_bond_atom_site_label_1
_geom_bond_atom_site_label_2
_geom_bond_distance
_geom_bond_site_symmetry_2
C1 C2 1.493(4) .
C1 H1A 0.9600 .
C1 H1B 0.9600 .
C1 H1C 0.9600 .
C2 N4 1.352(3) .
C2 C3 1.372(4) .
C3 C4 1.386(4) .
C3 H3 0.9300 .
C4 N1 1.335(3) .
C4 C5 1.505(4) .
C5 H5A 0.9600 .
C5 H5B 0.9600 .
C5 H5C 0.9600 .
C6 C7 1.495(4) .
C6 H6A 0.9600 .
C6 H6B 0.9600 .
C6 H6C 0.9600 .
C7 N5 1.347(3) .
C7 C8 1.370(4) .
C8 C9 1.385(4) .
C8 H8 0.9300 .
C9 N2 1.333(3) .
C9 C10 1.499(4) .
C10 H10A 0.9600 .
C10 H10B 0.9600 .
C10 H10C 0.9600 .
C11 C12 1.496(4) .
C11 H11A 0.9600 .
C11 H11B 0.9600 .
C11 H11C 0.9600 .
C12 N6 1.345(3) .
C12 C13 1.376(4) .
C13 C14 1.387(4) .
C13 H13 0.9300 .
C14 N3 1.336(3) .
C14 C15 1.496(4) .
C15 H15A 0.9600 .
C15 H15B 0.9600 .
C15 H15C 0.9600 .
B1 N4 1.540(4) .
B1 N6 1.542(3) .
B1 N5 1.550(4) .
B1 H1 0.9800 .
N1 N4 1.377(3) .
N1 Fe1 2.144(2) .
N2 N5 1.377(3) .
N2 Fe1 2.136(2) .
N3 N6 1.375(3) .
N3 Fe1 2.141(2) .
Fe1 N2 2.136(2) 2_666
Fe1 N3 2.141(2) 2_666
Fe1 N1 2.144(2) 2_666
